data_7231155
loop_
_publ_author_name
'Shrivastava, Ashutosh'
'Negi, Lalita'
'Das, Dinabandhu'

_publ_section_title
;
 Area negative thermal expansion in a mixed metal mixed organic MOF:
 &#x201C;elevator-platform&#x201D; mechanism induced by O--H&#x22EF;O
 hydrogen bonding
;
_journal_issue 33
_journal_name_full CrystEngComm
_journal_page_first 4719
_journal_paper_doi 10.1039/C8CE00939B
_journal_volume 20
_journal_year 2018
_chemical_formula_moiety 'C22 H26 Co N2 O20 Zn2, 4(H2 O)'
_chemical_formula_sum 'C22 H34 Co N2 O24 Zn2'
_chemical_formula_weight 900.18
_space_group_crystal_system triclinic
_space_group_IT_number 2
_space_group_name_Hall '-P 1'
_space_group_name_H-M_alt 'P -1'
_symmetry_space_group_name_Hall '-P 1'
_symmetry_space_group_name_H-M 'P -1'
_atom_sites_solution_hydrogens mixed
_audit_creation_method SHELXL-2018/3
_audit_update_record
;
2018-07-02 deposited with the CCDC.
2018-07-16 downloaded from the CCDC.
;
_cell_angle_alpha 87.165(2)
_cell_angle_beta 89.370(2)
_cell_angle_gamma 82.714(2)
_cell_formula_units_Z 1
_cell_length_a 7.6514(4)
_cell_length_b 10.1654(5)
_cell_length_c 10.7076(5)
_cell_measurement_reflns_used 9980
_cell_measurement_temperature 320(2)
_cell_measurement_theta_max 28.31
_cell_measurement_theta_min 2.68
_cell_volume 825.09(7)
_computing_cell_refinement 'Bruker SAINT'
_computing_data_collection 'Bruker APEX III'
_computing_data_reduction 'Bruker SAINT'
_computing_molecular_graphics 'X-Seed (Barbour 2017)'
_computing_structure_refinement 'SHELXL-2018/3 (Sheldrick, 2018)'
_computing_structure_solution 'SHELXT 2014/5 (Sheldrick, 2014)'
_diffrn_ambient_temperature 320(2)
_diffrn_measured_fraction_theta_full 1.000
_diffrn_measured_fraction_theta_max 0.996
_diffrn_measurement_device_type 'Bruker APEX-III CMOS detector'
_diffrn_measurement_method 'phi and omega scans'
_diffrn_radiation_type MoK\a
_diffrn_radiation_wavelength 0.71073
_diffrn_reflns_av_R_equivalents 0.0247
_diffrn_reflns_av_unetI/netI 0.0143
_diffrn_reflns_Laue_measured_fraction_full 1.000
_diffrn_reflns_Laue_measured_fraction_max 0.996
_diffrn_reflns_limit_h_max 10
_diffrn_reflns_limit_h_min -10
_diffrn_reflns_limit_k_max 13
_diffrn_reflns_limit_k_min -13
_diffrn_reflns_limit_l_max 14
_diffrn_reflns_limit_l_min -14
_diffrn_reflns_number 33670
_diffrn_reflns_point_group_measured_fraction_full 1.000
_diffrn_reflns_point_group_measured_fraction_max 0.996
_diffrn_reflns_theta_full 25.000
_diffrn_reflns_theta_max 28.346
_diffrn_reflns_theta_min 1.904
_diffrn_source microfocus
_exptl_absorpt_coefficient_mu 2.039
_exptl_absorpt_correction_type multi-scan
_exptl_absorpt_process_details SADABS
_exptl_crystal_colour pink
_exptl_crystal_density_diffrn 1.812
_exptl_crystal_density_meas ?
_exptl_crystal_description block
_exptl_crystal_F_000 459
_exptl_crystal_size_max 0.350
_exptl_crystal_size_mid 0.270
_exptl_crystal_size_min 0.260
_exptl_transmission_factor_max 0.7457
_exptl_transmission_factor_min 0.5970
_refine_diff_density_max 0.610
_refine_diff_density_min -0.544
_refine_diff_density_rms 0.068
_refine_ls_extinction_coef 0.0090(9)
_refine_ls_extinction_expression Fc^*^=kFc[1+0.001xFc^2^\l^3^/sin(2\q)]^-1/4^
_refine_ls_extinction_method 'SHELXL-2018/3 (Sheldrick 2018)'
_refine_ls_goodness_of_fit_ref 1.078
_refine_ls_hydrogen_treatment mixed
_refine_ls_matrix_type full
_refine_ls_number_parameters 291
_refine_ls_number_reflns 4108
_refine_ls_number_restraints 0
_refine_ls_restrained_S_all 1.078
_refine_ls_R_factor_all 0.0287
_refine_ls_R_factor_gt 0.0248
_refine_ls_shift/su_max 0.001
_refine_ls_shift/su_mean 0.000
_refine_ls_structure_factor_coef Fsqd
_refine_ls_weighting_details 'w=1/[\s^2^(Fo^2^)+(0.0291P)^2^+0.8576P] where P=(Fo^2^+2Fc^2^)/3'
_refine_ls_weighting_scheme calc
_refine_ls_wR_factor_gt 0.0667
_refine_ls_wR_factor_ref 0.0700
_reflns_Friedel_coverage 0.000
_reflns_number_gt 3743
_reflns_number_total 4108
_reflns_threshold_expression 'I > 2\s(I)'
_cod_data_source_file c8ce00939b2.cif
_cod_data_source_block 1_320K
_cod_depositor_comments
;
The following automatic conversions were performed:

'_exptl_crystal_density_meas' value 'not measured' was changed to '?'
- the value is perceived as not measured.

Automatic conversion script
Id: cif_fix_values 4973 2017-02-22 13:04:09Z antanas 

 Adding full bibliography for 7231150--7231161.cif.
;
_cod_database_code 7231155
_shelx_shelxl_version_number 2018/3
_shelx_space_group_comment
;
The symmetry employed for this shelxl refinement is uniquely defined
by the following loop, which should always be used as a source of
symmetry information in preference to the above space-group names.
They are only intended as comments.
;
_shelx_estimated_absorpt_t_min 0.536
_shelx_estimated_absorpt_t_max 0.619

loop_
_space_group_symop_operation_xyz
'x, y, z'
'-x, -y, -z'

loop_
_atom_site_label
_atom_site_type_symbol
_atom_site_fract_x
_atom_site_fract_y
_atom_site_fract_z
_atom_site_U_iso_or_equiv
_atom_site_adp_type
_atom_site_occupancy
_atom_site_site_symmetry_order
_atom_site_calc_flag
_atom_site_refinement_flags_posn
_atom_site_refinement_flags_adp
_atom_site_refinement_flags_occupancy
_atom_site_disorder_assembly
_atom_site_disorder_group
C1 C 0.2510(3) 0.56884(17) 0.45477(16) 0.0200(3) Uani 1 1 d . . . . .
C2 C 0.2249(3) 0.46359(17) 0.38136(16) 0.0207(3) Uani 1 1 d . . . . .
H2 H 0.196599 0.479883 0.297299 0.025 Uiso 1 1 calc R U . . .
C3 C 0.2408(2) 0.33442(17) 0.43294(16) 0.0186(3) Uani 1 1 d . . . . .
C4 C 0.2826(2) 0.31038(17) 0.55896(16) 0.0193(3) Uani 1 1 d . . . . .
H4 H 0.294274 0.223997 0.593542 0.023 Uiso 1 1 calc R U . . .
C5 C 0.3069(2) 0.41479(17) 0.63334(16) 0.0182(3) Uani 1 1 d . . . . .
C6 C 0.2914(3) 0.54303(17) 0.58031(17) 0.0220(4) Uani 1 1 d . . . . .
H6 H 0.308357 0.612935 0.629805 0.026 Uiso 1 1 calc R U . . .
C7 C 0.2368(3) 0.70803(18) 0.39996(18) 0.0239(4) Uani 1 1 d . . . . .
C8 C 0.2136(2) 0.22282(17) 0.35049(16) 0.0194(3) Uani 1 1 d . . . . .
C9 C 0.3527(2) 0.39005(17) 0.76961(16) 0.0189(3) Uani 1 1 d . . . . .
C10 C -0.0705(3) -0.0730(2) 0.08875(17) 0.0263(4) Uani 1 1 d . . . . .
H10 H -0.122653 -0.125090 0.148583 0.032 Uiso 1 1 calc R U . . .
C11 C 0.1463(3) 0.0498(2) 0.02818(18) 0.0262(4) Uani 1 1 d . . . . .
H11 H 0.249218 0.085632 0.044555 0.031 Uiso 1 1 calc R U . . .
N1 N 0.0758(2) -0.02242(15) 0.11797(14) 0.0212(3) Uani 1 1 d . . . . .
O1 O 0.2088(2) 0.73060(14) 0.28485(13) 0.0323(3) Uani 1 1 d . . . . .
O2 O 0.2521(2) 0.80253(14) 0.46832(15) 0.0346(4) Uani 1 1 d . . . . .
O3 O 0.1984(2) 0.24608(15) 0.23606(13) 0.0319(3) Uani 1 1 d . . . . .
O4 O 0.2057(2) 0.10922(13) 0.40327(12) 0.0264(3) Uani 1 1 d . . . . .
O5 O 0.3613(2) 0.27474(13) 0.81755(12) 0.0267(3) Uani 1 1 d . . . . .
O6 O 0.3782(2) 0.49056(14) 0.82822(13) 0.0296(3) Uani 1 1 d . . . . .
O7 O 0.4352(2) -0.04869(17) 0.23301(17) 0.0335(4) Uani 1 1 d . . . . .
O8 O -0.0728(2) -0.05230(19) 0.36569(16) 0.0326(3) Uani 1 1 d . . . . .
O9 O 0.7389(3) 0.4075(2) 0.92686(19) 0.0394(4) Uani 1 1 d . . . . .
O10 O 0.4433(3) 0.31068(16) 1.05789(16) 0.0328(3) Uani 1 1 d . . . . .
O11 O 0.1452(4) 0.7217(3) 0.8518(3) 0.0464(10) Uani 0.679(8) 1 d . . P A 1
O11A O -0.0103(14) 0.5896(12) 0.9308(12) 0.125(6) Uani 0.321(8) 1 d . . P A 2
O12 O 0.6455(3) 0.1342(2) 0.2981(2) 0.0562(5) Uani 1 1 d . . . . .
Co1 Co 0.500000 0.500000 1.000000 0.01940(9) Uani 1 2 d S . P . .
Zn1 Zn 0.18641(3) -0.05476(2) 0.30363(2) 0.02228(8) Uani 1 1 d . . . . .
H8A H -0.146(4) 0.002(3) 0.345(2) 0.026(7) Uiso 1 1 d . . . . .
H7B H 0.502(4) -0.116(3) 0.225(3) 0.038(7) Uiso 1 1 d . . . . .
H9B H 0.776(5) 0.378(4) 0.977(4) 0.074(15) Uiso 1 1 d . . . . .
H8B H -0.092(4) -0.071(3) 0.428(3) 0.054(10) Uiso 1 1 d . . . . .
H7A H 0.488(4) -0.004(3) 0.253(3) 0.034(8) Uiso 1 1 d . . . . .
H10B H 0.370(4) 0.303(3) 1.108(3) 0.051(9) Uiso 1 1 d . . . . .
H9A H 0.743(4) 0.375(3) 0.867(3) 0.043(9) Uiso 1 1 d . . . . .
H10A H 0.403(5) 0.291(4) 1.001(4) 0.061(11) Uiso 1 1 d . . . . .
H12A H 0.671(5) 0.182(4) 0.232(4) 0.063(11) Uiso 1 1 d . . . . .
H12B H 0.648(6) 0.175(5) 0.366(4) 0.098(15) Uiso 1 1 d . . . . .
H11A H 0.209(9) 0.656(7) 0.850(6) 0.16(3) Uiso 1 1 d . . . . .
H11B H 0.045(10) 0.721(7) 0.826(6) 0.16(3) Uiso 1 1 d . . . . .

loop_
_atom_site_aniso_label
_atom_site_aniso_U_11
_atom_site_aniso_U_22
_atom_site_aniso_U_33
_atom_site_aniso_U_23
_atom_site_aniso_U_13
_atom_site_aniso_U_12
C1 0.0312(9) 0.0116(7) 0.0175(8) -0.0004(6) -0.0012(7) -0.0035(7)
C2 0.0343(10) 0.0147(8) 0.0138(8) 0.0001(6) -0.0035(7) -0.0056(7)
C3 0.0287(9) 0.0131(7) 0.0150(8) -0.0033(6) -0.0020(6) -0.0056(6)
C4 0.0305(9) 0.0124(7) 0.0157(8) -0.0004(6) -0.0031(7) -0.0053(6)
C5 0.0258(9) 0.0152(8) 0.0144(7) -0.0023(6) -0.0023(6) -0.0049(6)
C6 0.0353(10) 0.0136(8) 0.0180(8) -0.0035(6) -0.0029(7) -0.0056(7)
C7 0.0348(10) 0.0126(8) 0.0243(9) 0.0012(7) 0.0002(7) -0.0037(7)
C8 0.0288(9) 0.0154(8) 0.0155(8) -0.0039(6) -0.0001(6) -0.0073(7)
C9 0.0255(9) 0.0170(8) 0.0146(8) -0.0028(6) -0.0021(6) -0.0031(6)
C10 0.0382(11) 0.0277(10) 0.0159(8) 0.0030(7) -0.0008(7) -0.0170(8)
C11 0.0332(10) 0.0297(10) 0.0187(9) 0.0003(7) -0.0028(7) -0.0163(8)
N1 0.0323(8) 0.0189(7) 0.0136(7) 0.0008(5) -0.0023(6) -0.0080(6)
O1 0.0586(10) 0.0169(7) 0.0205(7) 0.0033(5) -0.0017(6) -0.0031(6)
O2 0.0613(10) 0.0120(6) 0.0311(8) -0.0028(5) -0.0078(7) -0.0055(6)
O3 0.0572(10) 0.0267(7) 0.0146(6) -0.0032(5) -0.0040(6) -0.0147(7)
O4 0.0505(9) 0.0138(6) 0.0174(6) -0.0037(5) 0.0022(6) -0.0127(6)
O5 0.0463(8) 0.0171(6) 0.0169(6) 0.0004(5) -0.0039(6) -0.0052(6)
O6 0.0537(9) 0.0181(6) 0.0181(6) -0.0041(5) -0.0134(6) -0.0061(6)
O7 0.0302(8) 0.0207(7) 0.0508(10) -0.0099(7) 0.0003(7) -0.0052(7)
O8 0.0377(9) 0.0408(9) 0.0204(8) 0.0015(7) 0.0047(7) -0.0108(8)
O9 0.0463(10) 0.0468(11) 0.0235(8) -0.0098(8) -0.0004(8) 0.0036(8)
O10 0.0524(10) 0.0269(8) 0.0215(7) -0.0004(6) -0.0014(7) -0.0153(7)
O11 0.0465(18) 0.0493(18) 0.0391(15) -0.0080(12) -0.0109(12) 0.0141(13)
O11A 0.088(7) 0.124(10) 0.166(12) 0.053(8) -0.073(7) -0.033(6)
O12 0.0669(14) 0.0532(13) 0.0543(13) -0.0180(11) -0.0043(11) -0.0239(10)
Co1 0.03177(19) 0.01526(16) 0.01215(16) -0.00206(12) -0.00445(13) -0.00587(13)
Zn1 0.03497(14) 0.01484(11) 0.01762(12) -0.00139(8) -0.00305(8) -0.00498(8)

loop_
_atom_type_symbol
_atom_type_description
_atom_type_scat_dispersion_real
_atom_type_scat_dispersion_imag
_atom_type_scat_source
C C 0.0033 0.0016 'International Tables Vol C Tables 4.2.6.8 and 6.1.1.4'
H H 0.0000 0.0000 'International Tables Vol C Tables 4.2.6.8 and 6.1.1.4'
N N 0.0061 0.0033 'International Tables Vol C Tables 4.2.6.8 and 6.1.1.4'
O O 0.0106 0.0060 'International Tables Vol C Tables 4.2.6.8 and 6.1.1.4'
Co Co 0.3494 0.9721 'International Tables Vol C Tables 4.2.6.8 and 6.1.1.4'
Zn Zn 0.2839 1.4301 'International Tables Vol C Tables 4.2.6.8 and 6.1.1.4'

loop_
_geom_angle_atom_site_label_1
_geom_angle_atom_site_label_2
_geom_angle_atom_site_label_3
_geom_angle
_geom_angle_site_symmetry_1
_geom_angle_site_symmetry_3
C6 C1 C2 119.06(16) . .
C6 C1 C7 119.95(16) . .
C2 C1 C7 120.98(16) . .
C3 C2 C1 120.46(16) . .
C3 C2 H2 119.8 . .
C1 C2 H2 119.8 . .
C2 C3 C4 119.64(16) . .
C2 C3 C8 119.04(15) . .
C4 C3 C8 121.32(15) . .
C5 C4 C3 120.37(16) . .
C5 C4 H4 119.8 . .
C3 C4 H4 119.8 . .
C6 C5 C4 119.29(16) . .
C6 C5 C9 119.82(15) . .
C4 C5 C9 120.88(15) . .
C1 C6 C5 121.17(16) . .
C1 C6 H6 119.4 . .
C5 C6 H6 119.4 . .
O2 C7 O1 119.76(17) . .
O2 C7 C1 120.30(17) . .
O1 C7 C1 119.94(17) . .
O2 C7 Zn1 61.35(10) . 1_565
O1 C7 Zn1 58.57(9) . 1_565
C1 C7 Zn1 175.43(15) . 1_565
O3 C8 O4 123.43(16) . .
O3 C8 C3 119.14(16) . .
O4 C8 C3 117.43(15) . .
O5 C9 O6 124.42(16) . .
O5 C9 C5 119.41(15) . .
O6 C9 C5 116.16(15) . .
N1 C10 C11 121.70(17) . 2
N1 C10 H10 119.2 . .
C11 C10 H10 119.2 2 .
N1 C11 C10 121.68(18) . 2
N1 C11 H11 119.2 . .
C10 C11 H11 119.2 2 .
C11 N1 C10 116.62(16) . .
C11 N1 Zn1 122.51(13) . .
C10 N1 Zn1 120.86(12) . .
C7 O1 Zn1 92.01(11) . 1_565
C7 O2 Zn1 89.32(12) . 1_565
C8 O4 Zn1 122.13(11) . .
C9 O6 Co1 129.26(12) . .
Zn1 O7 H7B 121(2) . .
Zn1 O7 H7A 121(2) . .
H7B O7 H7A 105(3) . .
Zn1 O8 H8A 122(2) . .
Zn1 O8 H8B 121(3) . .
H8A O8 H8B 107(3) . .
Co1 O9 H9B 101(4) . .
Co1 O9 H9A 122(2) . .
H9B O9 H9A 122(4) . .
Co1 O10 H10B 120(2) . .
Co1 O10 H10A 101(3) . .
H10B O10 H10A 102(4) . .
H11A O11 H11B 117(6) . .
H12A O12 H12B 113(4) . .
O6 Co1 O6 180.0 . 2_667
O6 Co1 O10 91.90(6) . .
O6 Co1 O10 88.10(6) 2_667 .
O6 Co1 O10 88.10(6) . 2_667
O6 Co1 O10 91.90(6) 2_667 2_667
O10 Co1 O10 180.00(3) . 2_667
O6 Co1 O9 90.31(7) . .
O6 Co1 O9 89.69(7) 2_667 .
O10 Co1 O9 87.40(8) . .
O10 Co1 O9 92.60(8) 2_667 .
O6 Co1 O9 89.69(7) . 2_667
O6 Co1 O9 90.31(7) 2_667 2_667
O10 Co1 O9 92.60(8) . 2_667
O10 Co1 O9 87.40(8) 2_667 2_667
O9 Co1 O9 180.0 . 2_667
O4 Zn1 O7 90.79(7) . .
O4 Zn1 O8 89.01(6) . .
O7 Zn1 O8 176.21(7) . .
O4 Zn1 N1 117.33(6) . .
O7 Zn1 N1 90.88(7) . .
O8 Zn1 N1 85.85(7) . .
O4 Zn1 O1 152.41(6) . 1_545
O7 Zn1 O1 91.37(7) . 1_545
O8 Zn1 O1 90.56(7) . 1_545
N1 Zn1 O1 90.14(6) . 1_545
O4 Zn1 O2 93.82(5) . 1_545
O7 Zn1 O2 99.00(7) . 1_545
O8 Zn1 O2 84.79(7) . 1_545
N1 Zn1 O2 147.25(6) . 1_545
O1 Zn1 O2 58.69(5) 1_545 1_545
O4 Zn1 C7 123.14(6) . 1_545
O7 Zn1 C7 97.25(7) . 1_545
O8 Zn1 C7 86.02(7) . 1_545
N1 Zn1 C7 118.70(6) . 1_545
O1 Zn1 C7 29.42(6) 1_545 1_545
O2 Zn1 C7 29.32(6) 1_545 1_545

loop_
_geom_bond_atom_site_label_1
_geom_bond_atom_site_label_2
_geom_bond_distance
_geom_bond_site_symmetry_2
C1 C6 1.387(2) .
C1 C2 1.394(2) .
C1 C7 1.496(2) .
C2 C3 1.390(2) .
C2 H2 0.9300 .
C3 C4 1.393(2) .
C3 C8 1.508(2) .
C4 C5 1.390(2) .
C4 H4 0.9300 .
C5 C6 1.387(2) .
C5 C9 1.506(2) .
C6 H6 0.9300 .
C7 O2 1.254(2) .
C7 O1 1.258(2) .
C7 Zn1 2.5601(18) 1_565
C8 O3 1.240(2) .
C8 O4 1.268(2) .
C9 O5 1.250(2) .
C9 O6 1.262(2) .
C10 N1 1.336(3) .
C10 C11 1.383(3) 2
C10 H10 0.9300 .
C11 N1 1.332(2) .
C11 H11 0.9300 .
N1 Zn1 2.1630(15) .
O1 Zn1 2.1859(14) 1_565
O2 Zn1 2.2469(15) 1_565
O4 Zn1 2.0446(13) .
O6 Co1 2.0831(13) .
O7 Zn1 2.0479(17) .
O7 H7B 0.81(3) .
O7 H7A 0.69(3) .
O8 Zn1 2.0822(17) .
O8 H8A 0.76(3) .
O8 H8B 0.71(4) .
O9 Co1 2.1083(19) .
O9 H9B 0.65(4) .
O9 H9A 0.73(3) .
O10 Co1 2.0889(16) .
O10 H10B 0.78(4) .
O10 H10A 0.74(4) .
O11 H11A 0.78(7) .
O11 H11B 0.82(8) .
O12 H12A 0.88(4) .
O12 H12B 0.86(5) .
